data_7160112
loop_
_publ_author_name
'Mekeda, I. S.'
'Balakhonov, R. Yu'
'Shirinian, V. Z.'

_publ_section_title
;
 Switching the regioselectivity of acid-catalyzed reactions of
 arylnaphtho[2,1-<i>b</i>]furans <i>via</i> a [1,2]-aryl shift.
;
_journal_issue 37
_journal_name_full 'Organic &amp; biomolecular chemistry'
_journal_page_first 7715
_journal_page_last 7724
_journal_paper_doi 10.1039/d4ob01223b
_journal_volume 22
_journal_year 2024
_chemical_formula_moiety 'C36 H22 O2'
_chemical_formula_sum 'C36 H22 O2'
_chemical_formula_weight 486.53
_space_group_crystal_system monoclinic
_space_group_IT_number 14
_space_group_name_Hall '-P 2ybc'
_space_group_name_H-M_alt 'P 1 21/c 1'
_atom_sites_solution_hydrogens geom
_atom_sites_solution_primary dual
_atom_sites_solution_secondary difmap
_audit_creation_date 2024-01-09
_audit_creation_method
;
Olex2 1.3
(compiled 2019.09.11 svn.r3662 for OlexSys, GUI svn.r5938)
;
_audit_update_record
;
2024-06-19 deposited with the CCDC.	2024-08-28 downloaded from the CCDC.
;
_cell_angle_alpha 90
_cell_angle_beta 96.9186(7)
_cell_angle_gamma 90
_cell_formula_units_Z 4
_cell_length_a 11.43259(10)
_cell_length_b 24.93811(18)
_cell_length_c 8.39634(6)
_cell_measurement_reflns_used 20304
_cell_measurement_temperature 100.00(10)
_cell_measurement_theta_max 79.2510
_cell_measurement_theta_min 3.9110
_cell_volume 2376.43(3)
_computing_cell_refinement 'CrysAlisPro 1.171.43.92a (Rigaku OD, 2023)'
_computing_data_collection 'CrysAlisPro system (CCD 43.92a 64-bit (release 05-10-2023))'
_computing_data_reduction 'CrysAlisPro 1.171.43.92a (Rigaku OD, 2023)'
_computing_molecular_graphics 'Olex2 1.3 (Dolomanov et al., 2009)'
_computing_publication_material 'Olex2 1.3 (Dolomanov et al., 2009)'
_computing_structure_refinement 'ShelXL 2018/3 (Sheldrick, 2015)'
_computing_structure_solution 'SHELXT 2014/5 (Sheldrick, 2014)'
_diffrn_ambient_environment N~2~
_diffrn_ambient_temperature 100.00(10)
_diffrn_detector 'Hybrid Pixel Array Detector'
_diffrn_detector_area_resol_mean 10.0000
_diffrn_detector_type HyPix
_diffrn_measured_fraction_theta_full 1.000
_diffrn_measured_fraction_theta_max 0.997
_diffrn_measurement_details
;
List of Runs (angles in degrees, time in seconds):

  # Type    Start    End  Width  t~exp~   \w     \q     \k     \f   Frames
#--------------------------------------------------------------------------
  1  \w    -27.00  22.00   0.50    0.65    --  -46.59  95.00 124.00   98
  2  \w    -79.00 -46.00   0.50    0.65    --  -46.59  95.00 124.00   66
  3  \w     -9.00  57.00   0.50    0.65    --   46.59 -95.00  14.00  132
  4  \w    -50.00 -25.00   0.50    2.60    --  -91.75  95.00 124.00   50
  5  \w    105.00 144.00   0.50    2.60    --  113.25  95.00 124.00   78
  6  \w     80.00 106.00   0.50    2.60    --  113.25 -95.00  14.00   52
  7  \w    -43.00  27.00   0.50    0.65    --  -46.59  38.00-120.00  140
  8  \w    -27.00  29.00   0.50    0.65    --  -46.59  19.00 120.00  112
  9  \w    -26.00  27.00   0.50    0.65    --   46.59 -19.00 -90.00  106
 10  \w    -51.00 -26.00   0.50    2.60    --  -91.75  45.00 -30.00   50
 11  \w    -50.00 -20.00   0.50    2.60    --  -91.75  45.00 -90.00   60
 12  \w   -148.00-123.00   0.50    2.60    --  -91.75 -95.00  14.00   50
 13  \w    127.00 168.00   0.50    2.60    --  113.25  45.00-150.00   82
 14  \w     44.00  70.00   0.50    2.60    --  113.25 -61.00   0.00   52
 15  \w     41.00  70.00   0.50    2.60    --  113.25 -61.00-120.00   58
 16  \w     98.00 125.00   0.50    2.60    --  113.25  15.00   0.00   54
 17  \w    141.00 176.00   0.50    2.60    --  113.25  15.00   0.00   70
 18  \w     65.00  96.00   0.50    2.60    --  113.25 -77.00-120.00   62
 19  \w     50.00  95.00   0.50    2.60    --  113.25 -87.00  87.04   90
 20  \w     43.00  68.00   0.50    2.60    --  113.25 -95.00 150.00   50
 21  \w     61.00  99.00   0.50    2.60    --  113.25 -95.00  60.00   76
 22  \w     41.00  71.00   0.50    2.60    --  113.25 -61.00 -90.00   60
 23  \w     46.00 106.00   0.50    2.60    --  113.25 -95.00-180.00  120
 24  \w    133.00 171.00   0.50    2.60    --  113.25  61.00-120.00   76
 25  \w     47.00 102.00   0.50    2.60    --  113.25 -95.00 -30.00  110
 26  \w     99.00 125.00   0.50    2.60    --  113.25  77.00   0.00   52
 27  \w    104.00 176.00   0.50    2.60    --  113.25  61.00  60.00  144
 28  \w     41.00  67.00   0.50    2.60    --  113.25 -77.00-180.00   52
 29  \w     75.00 104.00   0.50    2.60    --  113.25 -77.00-180.00   58
 30  \w     42.00  94.00   0.50    2.60    --  113.25 -84.00  45.32  104
 31  \w     51.00 100.00   0.50    2.60    --  113.25 -95.00  90.00   98
 32  \w    140.00 166.00   0.50    2.60    --  113.25  30.00-150.00   52
 33  \w    104.00 140.00   0.50    2.60    --  113.25 -85.00  54.12   72
 34  \w     42.00  67.00   0.50    2.60    --  113.25 -95.00   0.00   50
 35  \w    109.00 154.00   0.50    2.60    --  113.25  15.00 -30.00   90
 36  \w     64.00  89.00   0.50    2.60    --  113.25-125.00 -90.00   50
 37  \w     99.00 125.00   0.50    2.60    --  113.25  61.00-120.00   52
 38  \w     46.00  72.00   0.50    2.60    --  113.25 -85.00  54.12   52
 39  \w     97.00 155.00   0.50    2.60    --  113.25  77.00-120.00  116
 40  \w     78.00 104.00   0.50    2.60    --  113.25 -95.00 150.00   52
 41  \w     47.00  73.00   0.50    2.60    --  113.25-125.00-150.00   52
 42  \w     46.00  80.00   0.50    2.60    --  113.25-125.00  60.00   68
 43  \w    100.00 126.00   0.50    2.60    --  113.25  45.00 -90.00   52
 44  \w    144.00 177.00   0.50    2.60    --  113.25  45.00 -90.00   66
 45  \w    124.00 150.00   0.50    2.60    --  113.25  30.00  60.00   52
 46  \w    116.00 142.00   0.50    2.60    --  113.25 125.00  30.00   52
 47  \w     41.00  66.00   0.50    2.60    --  113.25 -61.00  90.00   50
 48  \w     41.00  72.00   0.50    2.60    --  113.25 -79.00  -9.91   62
 49  \w    106.00 132.00   0.50    2.60    --  113.25 -79.00  -9.91   52
 50  \w     47.00  76.00   0.50    2.60    --  113.25 -88.00-164.26   58
 51  \w     99.00 141.00   0.50    2.60    --  113.25 -88.00-164.26   84
 52  \w     42.00  71.00   0.50    2.60    --  113.25 -61.00  30.00   58
;
_diffrn_measurement_device 'four-circle diffractometer'
_diffrn_measurement_device_type 'XtaLAB Synergy, Dualflex, HyPix'
_diffrn_measurement_method '\w scans'
_diffrn_orient_matrix_type 'CrysAlisPro convention (1999,Acta A55,543-557)'
_diffrn_orient_matrix_UB_11 -0.1172108000
_diffrn_orient_matrix_UB_12 0.0201795000
_diffrn_orient_matrix_UB_13 0.0512453000
_diffrn_orient_matrix_UB_21 0.0164474000
_diffrn_orient_matrix_UB_22 0.0539788000
_diffrn_orient_matrix_UB_23 -0.0836365000
_diffrn_orient_matrix_UB_31 -0.0664345000
_diffrn_orient_matrix_UB_32 -0.0222004000
_diffrn_orient_matrix_UB_33 -0.1567467000
_diffrn_radiation_monochromator mirror
_diffrn_radiation_probe x-ray
_diffrn_radiation_type 'Cu K\a'
_diffrn_radiation_wavelength 1.54184
_diffrn_reflns_av_R_equivalents 0.0236
_diffrn_reflns_av_unetI/netI 0.0183
_diffrn_reflns_Laue_measured_fraction_full 1.000
_diffrn_reflns_Laue_measured_fraction_max 0.997
_diffrn_reflns_limit_h_max 14
_diffrn_reflns_limit_h_min -14
_diffrn_reflns_limit_k_max 31
_diffrn_reflns_limit_k_min -31
_diffrn_reflns_limit_l_max 9
_diffrn_reflns_limit_l_min -10
_diffrn_reflns_number 28404
_diffrn_reflns_point_group_measured_fraction_full 1.000
_diffrn_reflns_point_group_measured_fraction_max 0.997
_diffrn_reflns_theta_full 67.684
_diffrn_reflns_theta_max 79.775
_diffrn_reflns_theta_min 3.545
_diffrn_source 'micro-focus sealed X-ray tube'
_diffrn_source_type 'PhotonJet (Cu) X-ray Source'
_exptl_absorpt_coefficient_mu 0.650
_exptl_absorpt_correction_T_max 1.000
_exptl_absorpt_correction_T_min 0.784
_exptl_absorpt_correction_type gaussian
_exptl_absorpt_process_details
;
CrysAlisPro 1.171.43.92a (Rigaku Oxford Diffraction, 2023)
Numerical absorption correction based on gaussian integration over
a multifaceted crystal model
Empirical absorption correction using spherical harmonics,
implemented in SCALE3 ABSPACK scaling algorithm.
;
_exptl_crystal_colour 'clear colourless'
_exptl_crystal_density_diffrn 1.360
_exptl_crystal_density_method 'not measured'
_exptl_crystal_description needle
_exptl_crystal_F_000 1016
_exptl_crystal_size_max 0.27
_exptl_crystal_size_mid 0.08
_exptl_crystal_size_min 0.05
_refine_diff_density_max 0.216
_refine_diff_density_min -0.228
_refine_diff_density_rms 0.038
_refine_ls_extinction_method none
_refine_ls_goodness_of_fit_ref 1.069
_refine_ls_hydrogen_treatment constr
_refine_ls_matrix_type full
_refine_ls_number_parameters 343
_refine_ls_number_reflns 5163
_refine_ls_number_restraints 0
_refine_ls_restrained_S_all 1.069
_refine_ls_R_factor_all 0.0380
_refine_ls_R_factor_gt 0.0355
_refine_ls_shift/su_max 0.001
_refine_ls_shift/su_mean 0.000
_refine_ls_structure_factor_coef Fsqd
_refine_ls_weighting_details 'w=1/[\s^2^(Fo^2^)+(0.0407P)^2^+0.8642P] where P=(Fo^2^+2Fc^2^)/3'
_refine_ls_weighting_scheme calc
_refine_ls_wR_factor_gt 0.0908
_refine_ls_wR_factor_ref 0.0927
_reflns_Friedel_coverage 0.000
_reflns_number_gt 4778
_reflns_number_total 5163
_reflns_threshold_expression 'I > 2\s(I)'
_cod_data_source_file d4ob01223b2.cif
_cod_data_source_block ME-209
_cod_depositor_comments 'Adding full bibliography for 7160112.cif.'
_cod_original_cell_volume 2376.42(3)
_cod_database_code 7160112
_shelx_shelxl_version_number 2018/3
_chemical_oxdiff_formula C36H22O2
_chemical_oxdiff_usercomment ME-209
_shelx_space_group_comment
;
The symmetry employed for this shelxl refinement is uniquely defined
by the following loop, which should always be used as a source of
symmetry information in preference to the above space-group names.
They are only intended as comments.
;
_shelx_estimated_absorpt_t_max 0.968
_shelx_estimated_absorpt_t_min 0.844
_reflns_odcompleteness_completeness 98.66
_reflns_odcompleteness_iscentric 1
_reflns_odcompleteness_theta 80.50
_olex2_refinement_description
;
1. Fixed Uiso
 At 1.2 times of:
  All C(H) groups
2.a Aromatic/amide H refined with riding coordinates:
 C2(H2), C4(H4), C5(H5), C6(H6), C7(H7), C8(H8), C11(H11), C12(H12), C13(H13),
 C14(H14), C15(H15), C17(H17), C19(H19), C20(H20), C21(H21), C22(H22), C23(H23),
  C26(H26), C27(H27), C28(H28), C29(H29), C30(H30)
;
_olex2_submission_special_instructions 'No special instructions were received'
_oxdiff_exptl_absorpt_empirical_details
;
Empirical correction (ABSPACK) includes:
- Absorption correction using spherical harmonics
- Frame scaling
;
_oxdiff_exptl_absorpt_empirical_full_max 1.251
_oxdiff_exptl_absorpt_empirical_full_min 0.864

loop_
_space_group_symop_operation_xyz
'x, y, z'
'-x, y+1/2, -z+1/2'
'-x, -y, -z'
'x, -y-1/2, z-1/2'

loop_
_atom_site_label
_atom_site_type_symbol
_atom_site_fract_x
_atom_site_fract_y
_atom_site_fract_z
_atom_site_U_iso_or_equiv
_atom_site_adp_type
_atom_site_occupancy
_atom_site_site_symmetry_order
_atom_site_calc_flag
_atom_site_refinement_flags_posn
_atom_site_refinement_flags_adp
_atom_site_refinement_flags_occupancy
_atom_site_disorder_assembly
_atom_site_disorder_group
O1 O 0.70835(7) 0.57389(3) 0.20439(9) 0.02161(16) Uani 1 1 d . . . . .
O16 O 0.77639(7) 0.89567(3) 0.27092(9) 0.02191(17) Uani 1 1 d . . . . .
C1A C 0.67674(9) 0.61892(4) 0.28298(12) 0.0200(2) Uani 1 1 d . . . . .
C2 C 0.74584(9) 0.66518(4) 0.31048(13) 0.0206(2) Uani 1 1 d . . . . .
H2 H 0.820981 0.667675 0.273509 0.025 Uiso 1 1 calc R U . . .
C3 C 0.70165(9) 0.70701(4) 0.39277(12) 0.0197(2) Uani 1 1 d . . . . .
C3A C 0.58601(9) 0.70312(4) 0.44469(12) 0.0192(2) Uani 1 1 d . . . . .
C4 C 0.53680(10) 0.74501(4) 0.53071(12) 0.0212(2) Uani 1 1 d . . . . .
H4 H 0.580761 0.776935 0.554658 0.025 Uiso 1 1 calc R U . . .
C5 C 0.42696(10) 0.74011(5) 0.57968(13) 0.0242(2) Uani 1 1 d . . . . .
H5 H 0.396957 0.768167 0.639646 0.029 Uiso 1 1 calc R U . . .
C6 C 0.35828(10) 0.69388(5) 0.54191(15) 0.0273(2) Uani 1 1 d . . . . .
H6 H 0.281141 0.691428 0.572593 0.033 Uiso 1 1 calc R U . . .
C7 C 0.40314(10) 0.65252(5) 0.46084(14) 0.0252(2) Uani 1 1 d . . . . .
H7 H 0.356742 0.621349 0.435988 0.030 Uiso 1 1 calc R U . . .
C7A C 0.51735(9) 0.65554(4) 0.41367(12) 0.0198(2) Uani 1 1 d . . . . .
C7B C 0.56741(9) 0.61231(4) 0.33401(12) 0.0203(2) Uani 1 1 d . . . . .
C8 C 0.53036(10) 0.55904(4) 0.28755(13) 0.0218(2) Uani 1 1 d . . . . .
H8 H 0.459221 0.542005 0.307436 0.026 Uiso 1 1 calc R U . . .
C9 C 0.61657(9) 0.53775(4) 0.20977(13) 0.0210(2) Uani 1 1 d . . . . .
C10 C 0.63025(10) 0.48598(4) 0.13323(13) 0.0217(2) Uani 1 1 d . . . . .
C11 C 0.71234(10) 0.47910(4) 0.02492(13) 0.0237(2) Uani 1 1 d . . . . .
H11 H 0.758423 0.508723 -0.001912 0.028 Uiso 1 1 calc R U . . .
C12 C 0.72741(10) 0.42938(5) -0.04412(15) 0.0270(2) Uani 1 1 d . . . . .
H12 H 0.782635 0.425237 -0.119197 0.032 Uiso 1 1 calc R U . . .
C13 C 0.66178(11) 0.38569(5) -0.00344(15) 0.0303(3) Uani 1 1 d . . . . .
H13 H 0.674069 0.351382 -0.047740 0.036 Uiso 1 1 calc R U . . .
C14 C 0.57816(11) 0.39218(5) 0.10203(15) 0.0299(3) Uani 1 1 d . . . . .
H14 H 0.532366 0.362386 0.128269 0.036 Uiso 1 1 calc R U . . .
C15 C 0.56116(11) 0.44205(5) 0.16936(14) 0.0263(2) Uani 1 1 d . . . . .
H15 H 0.502805 0.446437 0.239852 0.032 Uiso 1 1 calc R U . . .
C16A C 0.79996(10) 0.84940(4) 0.35802(13) 0.0205(2) Uani 1 1 d . . . . .
C17 C 0.72793(9) 0.80389(4) 0.34611(13) 0.0210(2) Uani 1 1 d . . . . .
H17 H 0.650798 0.804955 0.289620 0.025 Uiso 1 1 calc R U . . .
C18 C 0.77256(9) 0.75738(4) 0.41910(12) 0.0201(2) Uani 1 1 d . . . . .
C18A C 0.88803(9) 0.75704(4) 0.51168(12) 0.0196(2) Uani 1 1 d . . . . .
C19 C 0.93822(10) 0.71018(4) 0.58766(13) 0.0213(2) Uani 1 1 d . . . . .
H19 H 0.896030 0.677327 0.575679 0.026 Uiso 1 1 calc R U . . .
C20 C 1.04661(10) 0.71138(4) 0.67820(13) 0.0226(2) Uani 1 1 d . . . . .
H20 H 1.078513 0.679346 0.726877 0.027 Uiso 1 1 calc R U . . .
C21 C 1.11099(10) 0.75950(5) 0.69975(13) 0.0231(2) Uani 1 1 d . . . . .
H21 H 1.184854 0.760114 0.765058 0.028 Uiso 1 1 calc R U . . .
C22 C 1.06647(10) 0.80550(4) 0.62590(13) 0.0225(2) Uani 1 1 d . . . . .
H22 H 1.110444 0.837849 0.639344 0.027 Uiso 1 1 calc R U . . .
C22A C 0.95585(9) 0.80534(4) 0.52997(12) 0.0200(2) Uani 1 1 d . . . . .
C22B C 0.91006(9) 0.85166(4) 0.44506(13) 0.0205(2) Uani 1 1 d . . . . .
C23 C 0.95835(10) 0.90256(4) 0.40845(13) 0.0222(2) Uani 1 1 d . . . . .
H23 H 1.033086 0.916480 0.450484 0.027 Uiso 1 1 calc R U . . .
C24 C 0.87651(9) 0.92709(4) 0.30190(13) 0.0217(2) Uani 1 1 d . . . . .
C25 C 0.87880(10) 0.97732(4) 0.21385(13) 0.0219(2) Uani 1 1 d . . . . .
C26 C 0.78831(10) 0.99149(4) 0.09366(14) 0.0247(2) Uani 1 1 d . . . . .
H26 H 0.722242 0.968528 0.069620 0.030 Uiso 1 1 calc R U . . .
C27 C 0.79522(11) 1.03894(5) 0.00999(14) 0.0286(2) Uani 1 1 d . . . . .
H27 H 0.733614 1.048265 -0.071525 0.034 Uiso 1 1 calc R U . . .
C28 C 0.89106(11) 1.07320(5) 0.04347(15) 0.0295(3) Uani 1 1 d . . . . .
H28 H 0.894789 1.105787 -0.014316 0.035 Uiso 1 1 calc R U . . .
C29 C 0.98118(11) 1.05931(5) 0.16216(16) 0.0300(3) Uani 1 1 d . . . . .
H29 H 1.047031 1.082441 0.185626 0.036 Uiso 1 1 calc R U . . .
C30 C 0.97538(10) 1.01183(4) 0.24649(15) 0.0260(2) Uani 1 1 d . . . . .
H30 H 1.037553 1.002574 0.327281 0.031 Uiso 1 1 calc R U . . .

loop_
_atom_site_aniso_label
_atom_site_aniso_U_11
_atom_site_aniso_U_22
_atom_site_aniso_U_33
_atom_site_aniso_U_23
_atom_site_aniso_U_13
_atom_site_aniso_U_12
O1 0.0219(4) 0.0164(3) 0.0267(4) -0.0029(3) 0.0038(3) -0.0027(3)
O16 0.0206(4) 0.0167(3) 0.0278(4) -0.0007(3) 0.0003(3) -0.0016(3)
C1A 0.0217(5) 0.0165(5) 0.0215(5) -0.0011(4) 0.0018(4) 0.0003(4)
C2 0.0195(5) 0.0193(5) 0.0235(5) -0.0001(4) 0.0043(4) -0.0019(4)
C3 0.0200(5) 0.0181(5) 0.0205(5) 0.0002(4) 0.0008(4) -0.0016(4)
C3A 0.0186(5) 0.0196(5) 0.0186(5) 0.0020(4) -0.0003(4) -0.0001(4)
C4 0.0219(5) 0.0199(5) 0.0212(5) 0.0010(4) 0.0005(4) 0.0006(4)
C5 0.0235(5) 0.0224(5) 0.0269(5) 0.0007(4) 0.0038(4) 0.0048(4)
C6 0.0199(5) 0.0287(6) 0.0343(6) 0.0024(5) 0.0076(4) 0.0008(4)
C7 0.0209(5) 0.0225(5) 0.0323(6) 0.0009(4) 0.0035(4) -0.0028(4)
C7A 0.0197(5) 0.0187(5) 0.0205(5) 0.0020(4) 0.0006(4) -0.0001(4)
C7B 0.0199(5) 0.0181(5) 0.0222(5) 0.0016(4) -0.0003(4) -0.0017(4)
C8 0.0205(5) 0.0189(5) 0.0254(5) 0.0009(4) 0.0000(4) -0.0031(4)
C9 0.0207(5) 0.0180(5) 0.0232(5) 0.0022(4) -0.0013(4) -0.0039(4)
C10 0.0226(5) 0.0176(5) 0.0234(5) 0.0004(4) -0.0035(4) -0.0003(4)
C11 0.0223(5) 0.0195(5) 0.0281(5) -0.0005(4) -0.0021(4) -0.0011(4)
C12 0.0247(6) 0.0238(5) 0.0315(6) -0.0036(4) -0.0013(4) 0.0026(4)
C13 0.0340(6) 0.0184(5) 0.0364(6) -0.0044(4) -0.0042(5) 0.0009(5)
C14 0.0352(6) 0.0190(5) 0.0339(6) 0.0012(5) -0.0025(5) -0.0064(5)
C15 0.0294(6) 0.0220(5) 0.0266(5) 0.0008(4) -0.0006(4) -0.0037(4)
C16A 0.0214(5) 0.0171(5) 0.0231(5) -0.0017(4) 0.0036(4) 0.0014(4)
C17 0.0186(5) 0.0206(5) 0.0237(5) -0.0034(4) 0.0021(4) -0.0013(4)
C18 0.0204(5) 0.0187(5) 0.0217(5) -0.0031(4) 0.0053(4) -0.0020(4)
C18A 0.0197(5) 0.0197(5) 0.0201(5) -0.0023(4) 0.0056(4) -0.0010(4)
C19 0.0232(5) 0.0191(5) 0.0223(5) -0.0017(4) 0.0059(4) -0.0015(4)
C20 0.0238(5) 0.0217(5) 0.0228(5) 0.0018(4) 0.0053(4) 0.0020(4)
C21 0.0195(5) 0.0260(5) 0.0236(5) -0.0009(4) 0.0018(4) 0.0005(4)
C22 0.0207(5) 0.0215(5) 0.0254(5) -0.0025(4) 0.0033(4) -0.0026(4)
C22A 0.0197(5) 0.0198(5) 0.0211(5) -0.0024(4) 0.0049(4) 0.0001(4)
C22B 0.0204(5) 0.0181(5) 0.0233(5) -0.0041(4) 0.0038(4) -0.0015(4)
C23 0.0217(5) 0.0181(5) 0.0264(5) -0.0031(4) 0.0013(4) -0.0021(4)
C24 0.0205(5) 0.0178(5) 0.0266(5) -0.0049(4) 0.0025(4) -0.0026(4)
C25 0.0230(5) 0.0173(5) 0.0254(5) -0.0029(4) 0.0035(4) 0.0013(4)
C26 0.0240(5) 0.0211(5) 0.0284(5) -0.0058(4) 0.0002(4) 0.0003(4)
C27 0.0326(6) 0.0254(6) 0.0265(5) -0.0015(4) -0.0014(5) 0.0051(5)
C28 0.0360(6) 0.0210(5) 0.0324(6) 0.0036(4) 0.0068(5) 0.0024(5)
C29 0.0262(6) 0.0224(5) 0.0415(7) 0.0013(5) 0.0042(5) -0.0030(4)
C30 0.0217(5) 0.0210(5) 0.0343(6) 0.0003(4) -0.0009(4) -0.0005(4)

loop_
_atom_type_symbol
_atom_type_description
_atom_type_scat_dispersion_real
_atom_type_scat_dispersion_imag
_atom_type_scat_source
C C 0.0181 0.0091 'International Tables Vol C Tables 4.2.6.8 and 6.1.1.4'
H H 0.0000 0.0000 'International Tables Vol C Tables 4.2.6.8 and 6.1.1.4'
O O 0.0492 0.0322 'International Tables Vol C Tables 4.2.6.8 and 6.1.1.4'

loop_
_exptl_crystal_face_index_h
_exptl_crystal_face_index_k
_exptl_crystal_face_index_l
_exptl_crystal_face_perp_dist
0 0 -1 0.1809
0 0 1 0.0785
-1 -1 0 0.0285
1 1 0 0.0300
-1 0 0 0.0238
1 0 0 0.0264
-1 1 0 0.0217
1 -1 0 0.0258
0 1 0 0.0307
0 -1 0 0.0409

loop_
_geom_angle_atom_site_label_1
_geom_angle_atom_site_label_2
_geom_angle_atom_site_label_3
_geom_angle
_geom_angle_site_symmetry_1
_geom_angle_site_symmetry_3
_geom_angle_publ_flag
C1A O1 C9 105.77(8) . . ?
C16A O16 C24 105.67(8) . . ?
O1 C1A C2 125.22(10) . . ?
O1 C1A C7B 110.64(9) . . ?
C7B C1A C2 124.14(10) . . ?
C1A C2 H2 120.9 . . ?
C3 C2 C1A 118.14(10) . . ?
C3 C2 H2 120.9 . . ?
C2 C3 C3A 120.25(9) . . ?
C2 C3 C18 118.93(9) . . ?
C3A C3 C18 120.73(9) . . ?
C4 C3A C3 122.39(10) . . ?
C4 C3A C7A 117.36(10) . . ?
C7A C3A C3 120.23(9) . . ?
C3A C4 H4 119.4 . . ?
C5 C4 C3A 121.20(10) . . ?
C5 C4 H4 119.4 . . ?
C4 C5 H5 119.7 . . ?
C4 C5 C6 120.69(10) . . ?
C6 C5 H5 119.7 . . ?
C5 C6 H6 120.1 . . ?
C7 C6 C5 119.75(10) . . ?
C7 C6 H6 120.1 . . ?
C6 C7 H7 119.5 . . ?
C6 C7 C7A 120.93(10) . . ?
C7A C7 H7 119.5 . . ?
C7 C7A C3A 119.97(10) . . ?
C7 C7A C7B 121.93(10) . . ?
C7B C7A C3A 118.10(10) . . ?
C1A C7B C7A 119.07(10) . . ?
C1A C7B C8 105.98(9) . . ?
C7A C7B C8 134.96(10) . . ?
C7B C8 H8 126.7 . . ?
C9 C8 C7B 106.62(9) . . ?
C9 C8 H8 126.7 . . ?
O1 C9 C10 116.03(9) . . ?
C8 C9 O1 110.97(9) . . ?
C8 C9 C10 133.00(10) . . ?
C11 C10 C9 120.83(10) . . ?
C11 C10 C15 119.02(10) . . ?
C15 C10 C9 120.14(10) . . ?
C10 C11 H11 119.7 . . ?
C12 C11 C10 120.63(11) . . ?
C12 C11 H11 119.7 . . ?
C11 C12 H12 120.0 . . ?
C11 C12 C13 120.01(11) . . ?
C13 C12 H12 120.0 . . ?
C12 C13 H13 120.0 . . ?
C14 C13 C12 119.95(11) . . ?
C14 C13 H13 120.0 . . ?
C13 C14 H14 119.8 . . ?
C13 C14 C15 120.31(11) . . ?
C15 C14 H14 119.8 . . ?
C10 C15 H15 120.0 . . ?
C14 C15 C10 120.02(11) . . ?
C14 C15 H15 120.0 . . ?
O16 C16A C17 124.52(10) . . ?
O16 C16A C22B 110.82(9) . . ?
C22B C16A C17 124.29(10) . . ?
C16A C17 H17 121.1 . . ?
C18 C17 C16A 117.84(10) . . ?
C18 C17 H17 121.1 . . ?
C17 C18 C3 118.35(9) . . ?
C17 C18 C18A 120.47(9) . . ?
C18A C18 C3 121.10(9) . . ?
C19 C18A C18 122.62(10) . . ?
C19 C18A C22A 117.41(10) . . ?
C22A C18A C18 119.97(9) . . ?
C18A C19 H19 119.3 . . ?
C20 C19 C18A 121.32(10) . . ?
C20 C19 H19 119.3 . . ?
C19 C20 H20 119.6 . . ?
C19 C20 C21 120.83(10) . . ?
C21 C20 H20 119.6 . . ?
C20 C21 H21 120.2 . . ?
C22 C21 C20 119.65(10) . . ?
C22 C21 H21 120.2 . . ?
C21 C22 H22 119.6 . . ?
C21 C22 C22A 120.80(10) . . ?
C22A C22 H22 119.6 . . ?
C22 C22A C18A 119.94(10) . . ?
C22 C22A C22B 122.15(10) . . ?
C22B C22A C18A 117.87(10) . . ?
C16A C22B C22A 119.30(10) . . ?
C16A C22B C23 105.88(9) . . ?
C22A C22B C23 134.31(10) . . ?
C22B C23 H23 126.6 . . ?
C24 C23 C22B 106.71(10) . . ?
C24 C23 H23 126.6 . . ?
O16 C24 C25 117.13(9) . . ?
C23 C24 O16 110.88(9) . . ?
C23 C24 C25 131.92(10) . . ?
C26 C25 C24 121.72(10) . . ?
C26 C25 C30 118.84(10) . . ?
C30 C25 C24 119.41(10) . . ?
C25 C26 H26 120.0 . . ?
C27 C26 C25 119.96(11) . . ?
C27 C26 H26 120.0 . . ?
C26 C27 H27 119.5 . . ?
C26 C27 C28 120.97(11) . . ?
C28 C27 H27 119.5 . . ?
C27 C28 H28 120.3 . . ?
C29 C28 C27 119.35(11) . . ?
C29 C28 H28 120.3 . . ?
C28 C29 H29 119.9 . . ?
C30 C29 C28 120.20(11) . . ?
C30 C29 H29 119.9 . . ?
C25 C30 H30 119.7 . . ?
C29 C30 C25 120.69(11) . . ?
C29 C30 H30 119.7 . . ?

loop_
_geom_bond_atom_site_label_1
_geom_bond_atom_site_label_2
_geom_bond_distance
_geom_bond_site_symmetry_2
_geom_bond_publ_flag
O1 C1A 1.3728(12) . ?
O1 C9 1.3881(12) . ?
O16 C16A 1.3753(13) . ?
O16 C24 1.3857(13) . ?
C1A C2 1.4015(14) . ?
C1A C7B 1.3792(15) . ?
C2 H2 0.9500 . ?
C2 C3 1.3802(15) . ?
C3 C3A 1.4443(15) . ?
C3 C18 1.4968(14) . ?
C3A C4 1.4239(15) . ?
C3A C7A 1.4292(14) . ?
C4 H4 0.9500 . ?
C4 C5 1.3730(16) . ?
C5 H5 0.9500 . ?
C5 C6 1.4093(16) . ?
C6 H6 0.9500 . ?
C6 C7 1.3691(17) . ?
C7 H7 0.9500 . ?
C7 C7A 1.4114(15) . ?
C7A C7B 1.4245(15) . ?
C7B C8 1.4341(14) . ?
C8 H8 0.9500 . ?
C8 C9 1.3546(16) . ?
C9 C10 1.4589(15) . ?
C10 C11 1.3939(16) . ?
C10 C15 1.4050(15) . ?
C11 H11 0.9500 . ?
C11 C12 1.3884(16) . ?
C12 H12 0.9500 . ?
C12 C13 1.3887(17) . ?
C13 H13 0.9500 . ?
C13 C14 1.3886(19) . ?
C14 H14 0.9500 . ?
C14 C15 1.3893(16) . ?
C15 H15 0.9500 . ?
C16A C17 1.3986(15) . ?
C16A C22B 1.3784(15) . ?
C17 H17 0.9500 . ?
C17 C18 1.3806(15) . ?
C18 C18A 1.4491(15) . ?
C18A C19 1.4189(15) . ?
C18A C22A 1.4308(14) . ?
C19 H19 0.9500 . ?
C19 C20 1.3738(16) . ?
C20 H20 0.9500 . ?
C20 C21 1.4078(16) . ?
C21 H21 0.9500 . ?
C21 C22 1.3726(16) . ?
C22 H22 0.9500 . ?
C22 C22A 1.4151(15) . ?
C22A C22B 1.4238(15) . ?
C22B C23 1.4322(15) . ?
C23 H23 0.9500 . ?
C23 C24 1.3595(16) . ?
C24 C25 1.4563(15) . ?
C25 C26 1.4008(16) . ?
C25 C30 1.4007(15) . ?
C26 H26 0.9500 . ?
C26 C27 1.3832(17) . ?
C27 H27 0.9500 . ?
C27 C28 1.3912(18) . ?
C28 H28 0.9500 . ?
C28 C29 1.3883(18) . ?
C29 H29 0.9500 . ?
C29 C30 1.3854(16) . ?
C30 H30 0.9500 . ?

loop_
_geom_torsion_atom_site_label_1
_geom_torsion_atom_site_label_2
_geom_torsion_atom_site_label_3
_geom_torsion_atom_site_label_4
_geom_torsion
_geom_torsion_site_symmetry_1
_geom_torsion_site_symmetry_2
_geom_torsion_site_symmetry_3
_geom_torsion_site_symmetry_4
_geom_torsion_publ_flag
O1 C1A C2 C3 -179.51(10) . . . . ?
O1 C1A C7B C7A -177.91(9) . . . . ?
O1 C1A C7B C8 1.62(12) . . . . ?
O1 C9 C10 C11 -17.16(15) . . . . ?
O1 C9 C10 C15 162.19(10) . . . . ?
O16 C16A C17 C18 168.76(9) . . . . ?
O16 C16A C22B C22A -173.45(9) . . . . ?
O16 C16A C22B C23 -0.49(12) . . . . ?
O16 C24 C25 C26 -5.02(15) . . . . ?
O16 C24 C25 C30 176.83(10) . . . . ?
C1A O1 C9 C8 0.32(11) . . . . ?
C1A O1 C9 C10 -179.83(9) . . . . ?
C1A C2 C3 C3A -1.54(15) . . . . ?
C1A C2 C3 C18 -178.22(9) . . . . ?
C1A C7B C8 C9 -1.36(12) . . . . ?
C2 C1A C7B C7A 2.94(16) . . . . ?
C2 C1A C7B C8 -177.53(10) . . . . ?
C2 C3 C3A C4 179.62(10) . . . . ?
C2 C3 C3A C7A 1.09(15) . . . . ?
C2 C3 C18 C17 114.63(11) . . . . ?
C2 C3 C18 C18A -62.12(14) . . . . ?
C3 C3A C4 C5 -179.52(10) . . . . ?
C3 C3A C7A C7 -178.29(10) . . . . ?
C3 C3A C7A C7B 1.33(14) . . . . ?
C3 C18 C18A C19 -2.70(15) . . . . ?
C3 C18 C18A C22A 177.64(9) . . . . ?
C3A C3 C18 C17 -62.02(14) . . . . ?
C3A C3 C18 C18A 121.23(11) . . . . ?
C3A C4 C5 C6 -1.84(16) . . . . ?
C3A C7A C7B C1A -3.24(15) . . . . ?
C3A C7A C7B C8 177.40(11) . . . . ?
C4 C3A C7A C7 3.11(15) . . . . ?
C4 C3A C7A C7B -177.28(9) . . . . ?
C4 C5 C6 C7 2.49(17) . . . . ?
C5 C6 C7 C7A -0.28(18) . . . . ?
C6 C7 C7A C3A -2.55(16) . . . . ?
C6 C7 C7A C7B 177.85(11) . . . . ?
C7 C7A C7B C1A 176.36(10) . . . . ?
C7 C7A C7B C8 -2.99(19) . . . . ?
C7A C3A C4 C5 -0.95(15) . . . . ?
C7A C7B C8 C9 178.05(12) . . . . ?
C7B C1A C2 C3 -0.48(16) . . . . ?
C7B C8 C9 O1 0.65(12) . . . . ?
C7B C8 C9 C10 -179.16(11) . . . . ?
C8 C9 C10 C11 162.65(12) . . . . ?
C8 C9 C10 C15 -18.00(18) . . . . ?
C9 O1 C1A C2 177.91(10) . . . . ?
C9 O1 C1A C7B -1.23(11) . . . . ?
C9 C10 C11 C12 178.14(10) . . . . ?
C9 C10 C15 C14 -177.01(10) . . . . ?
C10 C11 C12 C13 -1.07(17) . . . . ?
C11 C10 C15 C14 2.35(17) . . . . ?
C11 C12 C13 C14 2.24(18) . . . . ?
C12 C13 C14 C15 -1.10(18) . . . . ?
C13 C14 C15 C10 -1.20(18) . . . . ?
C15 C10 C11 C12 -1.21(16) . . . . ?
C16A O16 C24 C23 -2.06(12) . . . . ?
C16A O16 C24 C25 175.34(9) . . . . ?
C16A C17 C18 C3 -173.64(9) . . . . ?
C16A C17 C18 C18A 3.13(15) . . . . ?
C16A C22B C23 C24 -0.78(12) . . . . ?
C17 C16A C22B C22A -0.12(16) . . . . ?
C17 C16A C22B C23 172.84(10) . . . . ?
C17 C18 C18A C19 -179.39(10) . . . . ?
C17 C18 C18A C22A 0.96(15) . . . . ?
C18 C3 C3A C4 -3.76(15) . . . . ?
C18 C3 C3A C7A 177.71(9) . . . . ?
C18 C18A C19 C20 -178.26(10) . . . . ?
C18 C18A C22A C22 177.36(9) . . . . ?
C18 C18A C22A C22B -4.67(14) . . . . ?
C18A C19 C20 C21 0.63(16) . . . . ?
C18A C22A C22B C16A 4.26(15) . . . . ?
C18A C22A C22B C23 -166.26(11) . . . . ?
C19 C18A C22A C22 -2.31(15) . . . . ?
C19 C18A C22A C22B 175.66(9) . . . . ?
C19 C20 C21 C22 -1.78(16) . . . . ?
C20 C21 C22 C22A 0.83(16) . . . . ?
C21 C22 C22A C18A 1.23(16) . . . . ?
C21 C22 C22A C22B -176.65(10) . . . . ?
C22 C22A C22B C16A -177.82(10) . . . . ?
C22 C22A C22B C23 11.66(18) . . . . ?
C22A C18A C19 C20 1.40(15) . . . . ?
C22A C22B C23 C24 170.63(11) . . . . ?
C22B C16A C17 C18 -3.67(16) . . . . ?
C22B C23 C24 O16 1.78(12) . . . . ?
C22B C23 C24 C25 -175.11(11) . . . . ?
C23 C24 C25 C26 171.72(12) . . . . ?
C23 C24 C25 C30 -6.43(18) . . . . ?
C24 O16 C16A C17 -171.77(10) . . . . ?
C24 O16 C16A C22B 1.53(11) . . . . ?
C24 C25 C26 C27 -178.36(10) . . . . ?
C24 C25 C30 C29 178.57(11) . . . . ?
C25 C26 C27 C28 -0.13(18) . . . . ?
C26 C25 C30 C29 0.37(17) . . . . ?
C26 C27 C28 C29 0.31(18) . . . . ?
C27 C28 C29 C30 -0.14(19) . . . . ?
C28 C29 C30 C25 -0.20(19) . . . . ?
C30 C25 C26 C27 -0.20(16) . . . . ?

loop_
_exptl_oxdiff_crystal_face_indexfrac_h
_exptl_oxdiff_crystal_face_indexfrac_k
_exptl_oxdiff_crystal_face_indexfrac_l
_exptl_oxdiff_crystal_face_x
_exptl_oxdiff_crystal_face_y
_exptl_oxdiff_crystal_face_z
0.0006 0.0009 -0.9996 -0.0513 0.0837 0.1566
-0.0006 -0.0009 0.9996 0.0513 -0.0837 -0.1566
-1.0000 -1.0001 0.0000 0.0970 -0.0704 0.0886
1.0000 1.0001 -0.0000 -0.0970 0.0704 -0.0886
-0.9998 -0.0001 0.0000 0.1172 -0.0165 0.0664
0.9998 0.0001 -0.0000 -0.1172 0.0165 -0.0664
-0.9997 1.0000 0.0001 0.1374 0.0375 0.0442
0.9997 -1.0000 -0.0001 -0.1374 -0.0375 -0.0442
0.0001 1.0000 0.0000 0.0202 0.0540 -0.0222
-0.0001 -1.0000 -0.0000 -0.0202 -0.0540 0.0222
